data_4340146
loop_
_publ_author_name
'Justyniak, Iwona'
'Bury, Wojciech'
'Prochowicz, Daniel'
'W\'ojcik, Katarzyna'
'Zachara, Janusz'
'Lewi\'nski, Janusz'

_publ_section_title
;
 Toward coordination polymers based on fine-tunable group 13
 organometallic phthalates.
;
_journal_issue 14
_journal_name_full 'Inorganic chemistry'
_journal_page_first 7270
_journal_page_last 7275
_journal_paper_doi 10.1021/ic5005598
_journal_volume 53
_journal_year 2014
_chemical_formula_sum 'C18 H23 Al2 N O4'
_chemical_formula_weight 371.33
_chemical_name_systematic
;
 ?
;
_space_group_IT_number 14
_symmetry_cell_setting monoclinic
_symmetry_space_group_name_Hall '-P 2yn'
_symmetry_space_group_name_H-M 'P 1 21/n 1'
_atom_sites_solution_hydrogens geom
_atom_sites_solution_primary direct
_atom_sites_solution_secondary difmap
_audit_creation_method SHELXL-97
_cell_angle_alpha 90.00
_cell_angle_beta 97.22(3)
_cell_angle_gamma 90.00
_cell_formula_units_Z 4
_cell_length_a 10.756(4)
_cell_length_b 10.542(4)
_cell_length_c 18.338(6)
_cell_measurement_temperature 298(2)
_cell_volume 2062.9(13)
_computing_structure_refinement 'SHELXL-97 (Sheldrick, 2008)'
_diffrn_ambient_temperature 298(2)
_diffrn_measured_fraction_theta_full 0.996
_diffrn_measured_fraction_theta_max 0.996
_diffrn_radiation_monochromator graphite
_diffrn_radiation_source 'fine-focus sealed tube'
_diffrn_radiation_type MoK\a
_diffrn_radiation_wavelength 0.71073
_diffrn_reflns_av_R_equivalents 0.0387
_diffrn_reflns_av_sigmaI/netI 0.0609
_diffrn_reflns_limit_h_max 11
_diffrn_reflns_limit_h_min 0
_diffrn_reflns_limit_k_max 11
_diffrn_reflns_limit_k_min 0
_diffrn_reflns_limit_l_max 19
_diffrn_reflns_limit_l_min -19
_diffrn_reflns_number 2666
_diffrn_reflns_theta_full 21.96
_diffrn_reflns_theta_max 21.96
_diffrn_reflns_theta_min 2.09
_exptl_absorpt_coefficient_mu 0.161
_exptl_crystal_colour colourless
_exptl_crystal_density_diffrn 1.196
_exptl_crystal_density_method 'not measured'
_exptl_crystal_description plate
_exptl_crystal_F_000 784
_exptl_crystal_size_max 0.22
_exptl_crystal_size_mid 0.12
_exptl_crystal_size_min 0.08
_refine_diff_density_max 0.230
_refine_diff_density_min -0.216
_refine_diff_density_rms 0.049
_refine_ls_extinction_method none
_refine_ls_goodness_of_fit_ref 1.027
_refine_ls_hydrogen_treatment constr
_refine_ls_matrix_type full
_refine_ls_number_parameters 231
_refine_ls_number_reflns 2506
_refine_ls_number_restraints 0
_refine_ls_restrained_S_all 1.027
_refine_ls_R_factor_all 0.1239
_refine_ls_R_factor_gt 0.0665
_refine_ls_shift/su_max 0.000
_refine_ls_shift/su_mean 0.000
_refine_ls_structure_factor_coef Fsqd
_refine_ls_weighting_details 'calc w=1/[\s^2^(Fo^2^)+(0.0963P)^2^+1.0272P] where P=(Fo^2^+2Fc^2^)/3'
_refine_ls_weighting_scheme calc
_refine_ls_wR_factor_gt 0.1639
_refine_ls_wR_factor_ref 0.1948
_reflns_number_gt 1486
_reflns_number_total 2506
_reflns_threshold_expression I>2\s(I)
_cod_data_source_file ic5005598_si_001.cif
_cod_data_source_block comp5
_cod_depositor_comments 'Adding full bibliography for 4340144--4340146.cif.'
_cod_original_cell_volume 2062.7(13)
_cod_original_sg_symbol_H-M 'P 21/n'
_cod_database_code 4340146

loop_
_symmetry_equiv_pos_as_xyz
'x, y, z'
'-x+1/2, y+1/2, -z+1/2'
'-x, -y, -z'
'x-1/2, -y-1/2, z-1/2'

loop_
_atom_site_label
_atom_site_type_symbol
_atom_site_fract_x
_atom_site_fract_y
_atom_site_fract_z
_atom_site_U_iso_or_equiv
_atom_site_adp_type
_atom_site_occupancy
_atom_site_symmetry_multiplicity
_atom_site_calc_flag
_atom_site_refinement_flags
C1 C -0.0228(5) 0.2427(7) 0.3495(4) 0.096(2) Uani 1 1 d .
H1A H -0.0519 0.2509 0.2980 0.144 Uiso 1 1 calc R
H1B H -0.0081 0.3254 0.3707 0.144 Uiso 1 1 calc R
H1C H -0.0849 0.1995 0.3735 0.144 Uiso 1 1 calc R
C2 C 0.2309(6) 0.1072(7) 0.4563(3) 0.096(2) Uani 1 1 d .
H2A H 0.2914 0.0428 0.4494 0.144 Uiso 1 1 calc R
H2B H 0.1765 0.0774 0.4903 0.144 Uiso 1 1 calc R
H2C H 0.2735 0.1824 0.4756 0.144 Uiso 1 1 calc R
C3 C 0.2261(7) 0.5390(7) 0.4788(3) 0.098(2) Uani 1 1 d .
H3A H 0.1673 0.4713 0.4670 0.148 Uiso 1 1 calc R
H3B H 0.1821 0.6138 0.4910 0.148 Uiso 1 1 calc R
H3C H 0.2853 0.5148 0.5201 0.148 Uiso 1 1 calc R
C4 C 0.4340(8) 0.7118(7) 0.3962(4) 0.114(3) Uani 1 1 d .
H4A H 0.5064 0.6927 0.4306 0.172 Uiso 1 1 calc R
H4B H 0.3960 0.7887 0.4107 0.172 Uiso 1 1 calc R
H4C H 0.4586 0.7224 0.3480 0.172 Uiso 1 1 calc R
C5 C 0.2947(6) 0.1038(5) 0.2526(3) 0.0640(16) Uani 1 1 d .
C6 C 0.4126(5) 0.1159(5) 0.3052(3) 0.0569(15) Uani 1 1 d .
C7 C 0.4976(7) 0.0195(7) 0.3036(4) 0.0811(19) Uani 1 1 d .
H7 H 0.4809 -0.0473 0.2707 0.097 Uiso 1 1 calc R
C8 C 0.6087(7) 0.0215(8) 0.3512(5) 0.099(2) Uani 1 1 d .
H8 H 0.6650 -0.0456 0.3521 0.119 Uiso 1 1 calc R
C9 C 0.6344(6) 0.1232(9) 0.3965(4) 0.093(2) Uani 1 1 d .
H9 H 0.7091 0.1250 0.4281 0.111 Uiso 1 1 calc R
C10 C 0.5533(6) 0.2221(7) 0.3965(3) 0.0737(18) Uani 1 1 d .
H10 H 0.5738 0.2924 0.4263 0.088 Uiso 1 1 calc R
C11 C 0.4389(5) 0.2167(6) 0.3515(3) 0.0572(15) Uani 1 1 d .
C12 C 0.3494(6) 0.3238(6) 0.3567(3) 0.0627(16) Uani 1 1 d .
C13 C 0.0377(7) -0.1196(8) 0.4042(4) 0.096(2) Uani 1 1 d .
H13 H 0.0929 -0.1070 0.4468 0.115 Uiso 1 1 calc R
C14 C -0.0353(7) -0.2251(8) 0.4003(5) 0.101(2) Uani 1 1 d .
H14 H -0.0309 -0.2808 0.4399 0.121 Uiso 1 1 calc R
C15 C -0.1148(7) -0.2484(6) 0.3382(4) 0.0750(18) Uani 1 1 d .
C16 C -0.1166(6) -0.1642(7) 0.2831(4) 0.0803(19) Uani 1 1 d .
H16 H -0.1695 -0.1771 0.2395 0.096 Uiso 1 1 calc R
C17 C -0.0404(6) -0.0587(7) 0.2907(4) 0.0813(19) Uani 1 1 d .
H17 H -0.0427 -0.0027 0.2514 0.098 Uiso 1 1 calc R
C18 C -0.1972(7) -0.3650(8) 0.3322(5) 0.120(3) Uani 1 1 d .
H18A H -0.1823 -0.4131 0.3770 0.180 Uiso 1 1 calc R
H18B H -0.1782 -0.4163 0.2918 0.180 Uiso 1 1 calc R
H18C H -0.2836 -0.3398 0.3241 0.180 Uiso 1 1 calc R
N1 N 0.0361(4) -0.0331(5) 0.3515(3) 0.0681(14) Uani 1 1 d .
O3 O 0.1885(4) 0.0966(4) 0.27439(19) 0.0695(12) Uani 1 1 d .
O4 O 0.3068(4) 0.0931(4) 0.1853(2) 0.0724(12) Uani 1 1 d .
O1 O 0.2330(4) 0.3068(4) 0.3458(2) 0.0733(12) Uani 1 1 d .
O2 O 0.3977(3) 0.4322(4) 0.3722(2) 0.0678(11) Uani 1 1 d .
Al1 Al 0.13204(16) 0.14617(19) 0.36207(10) 0.0679(6) Uani 1 1 d .
Al2 Al 0.31444(19) 0.57360(18) 0.39469(10) 0.0721(6) Uani 1 1 d .

loop_
_atom_site_aniso_label
_atom_site_aniso_U_11
_atom_site_aniso_U_22
_atom_site_aniso_U_33
_atom_site_aniso_U_23
_atom_site_aniso_U_13
_atom_site_aniso_U_12
C1 0.058(4) 0.109(6) 0.122(6) 0.004(5) 0.016(4) 0.008(4)
C2 0.093(5) 0.127(6) 0.066(4) 0.014(4) 0.004(4) -0.018(5)
C3 0.118(6) 0.113(6) 0.065(4) 0.003(4) 0.015(4) -0.004(5)
C4 0.165(8) 0.088(5) 0.096(5) -0.016(4) 0.039(5) -0.031(5)
C5 0.072(4) 0.060(4) 0.063(4) -0.002(3) 0.016(4) -0.009(3)
C6 0.058(4) 0.051(4) 0.064(4) 0.004(3) 0.019(3) 0.001(3)
C7 0.081(5) 0.071(5) 0.094(5) -0.004(4) 0.025(4) 0.009(4)
C8 0.080(6) 0.094(6) 0.126(7) 0.023(6) 0.028(5) 0.034(5)
C9 0.061(4) 0.115(7) 0.100(6) 0.028(5) 0.001(4) 0.004(5)
C10 0.062(4) 0.084(5) 0.071(4) 0.011(4) -0.008(3) 0.005(4)
C11 0.058(4) 0.060(4) 0.056(3) 0.009(3) 0.016(3) 0.006(3)
C12 0.068(4) 0.066(4) 0.053(4) -0.001(3) 0.002(3) -0.003(4)
C13 0.090(5) 0.109(6) 0.086(5) 0.028(5) 0.004(4) -0.010(5)
C14 0.102(6) 0.096(6) 0.105(6) 0.038(5) 0.021(5) -0.017(5)
C15 0.087(5) 0.056(4) 0.087(5) -0.003(4) 0.034(4) -0.001(4)
C16 0.075(4) 0.085(5) 0.082(5) -0.004(4) 0.013(4) -0.007(4)
C17 0.083(5) 0.094(6) 0.068(5) 0.009(4) 0.015(4) -0.005(4)
C18 0.133(7) 0.103(6) 0.131(7) -0.003(5) 0.047(6) -0.027(6)
N1 0.065(3) 0.079(4) 0.063(3) 0.015(3) 0.015(3) -0.003(3)
O3 0.064(3) 0.090(3) 0.055(2) 0.002(2) 0.009(2) -0.013(2)
O4 0.087(3) 0.077(3) 0.055(3) -0.010(2) 0.018(2) -0.015(2)
O1 0.055(3) 0.070(3) 0.092(3) -0.001(2) 0.000(2) -0.003(2)
O2 0.065(3) 0.064(3) 0.073(3) -0.004(2) 0.003(2) -0.007(2)
Al1 0.0645(12) 0.0792(14) 0.0615(11) 0.0053(10) 0.0135(9) 0.0028(10)
Al2 0.0942(15) 0.0643(13) 0.0598(12) -0.0023(9) 0.0174(10) 0.0006(11)

loop_
_atom_type_symbol
_atom_type_description
_atom_type_scat_dispersion_real
_atom_type_scat_dispersion_imag
_atom_type_scat_source
C C 0.0033 0.0016 'International Tables Vol C Tables 4.2.6.8 and 6.1.1.4'
H H 0.0000 0.0000 'International Tables Vol C Tables 4.2.6.8 and 6.1.1.4'
N N 0.0061 0.0033 'International Tables Vol C Tables 4.2.6.8 and 6.1.1.4'
O O 0.0106 0.0060 'International Tables Vol C Tables 4.2.6.8 and 6.1.1.4'
Al Al 0.0645 0.0514 'International Tables Vol C Tables 4.2.6.8 and 6.1.1.4'

loop_
_geom_angle_atom_site_label_1
_geom_angle_atom_site_label_2
_geom_angle_atom_site_label_3
_geom_angle
_geom_angle_site_symmetry_1
_geom_angle_site_symmetry_3
O3 C5 O4 121.0(6) . .
O3 C5 C6 121.9(5) . .
O4 C5 C6 117.0(5) . .
C11 C6 C7 120.2(6) . .
C11 C6 C5 123.9(5) . .
C7 C6 C5 115.9(6) . .
C6 C7 C8 120.0(7) . .
C9 C8 C7 119.2(7) . .
C10 C9 C8 121.5(7) . .
C9 C10 C11 119.2(7) . .
C6 C11 C10 119.9(6) . .
C6 C11 C12 122.8(5) . .
C10 C11 C12 117.3(6) . .
O1 C12 O2 122.3(6) . .
O1 C12 C11 121.3(6) . .
O2 C12 C11 116.4(6) . .
N1 C13 C14 124.8(7) . .
C13 C14 C15 119.3(7) . .
C16 C15 C14 117.4(7) . .
C16 C15 C18 122.0(7) . .
C14 C15 C18 120.6(7) . .
C15 C16 C17 120.3(7) . .
N1 C17 C16 123.2(6) . .
C17 N1 C13 115.0(6) . .
C17 N1 Al1 119.6(4) . .
C13 N1 Al1 125.1(5) . .
C5 O3 Al1 131.6(4) . .
C5 O4 Al2 129.5(4) . 2_545
C12 O1 Al1 129.0(4) . .
C12 O2 Al2 126.1(4) . .
O3 Al1 C1 114.3(3) . .
O3 Al1 C2 120.3(3) . .
C1 Al1 C2 125.3(3) . .
O3 Al1 O1 82.56(18) . .
C1 Al1 O1 90.7(2) . .
C2 Al1 O1 93.6(2) . .
O3 Al1 N1 83.10(19) . .
C1 Al1 N1 93.2(3) . .
C2 Al1 N1 95.6(3) . .
O1 Al1 N1 165.5(2) . .
O2 Al2 O4 103.3(2) . 2
O2 Al2 C4 106.0(3) . .
O4 Al2 C4 109.2(3) 2 .
O2 Al2 C3 109.3(3) . .
O4 Al2 C3 106.5(3) 2 .
C4 Al2 C3 121.2(3) . .

loop_
_geom_bond_atom_site_label_1
_geom_bond_atom_site_label_2
_geom_bond_distance
_geom_bond_site_symmetry_2
C1 Al1 1.940(6) .
C2 Al1 1.956(6) .
C3 Al2 1.946(6) .
C4 Al2 1.941(7) .
C5 O3 1.260(6) .
C5 O4 1.263(7) .
C5 C6 1.499(8) .
C6 C11 1.368(7) .
C6 C7 1.370(8) .
C7 C8 1.389(9) .
C8 C9 1.364(10) .
C9 C10 1.359(9) .
C10 C11 1.394(7) .
C11 C12 1.494(8) .
C12 O1 1.256(7) .
C12 O2 1.272(6) .
C13 N1 1.327(8) .
C13 C14 1.358(9) .
C14 C15 1.359(9) .
C15 C16 1.344(8) .
C15 C18 1.512(9) .
C16 C17 1.378(8) .
C17 N1 1.327(7) .
N1 Al1 2.151(5) .
O3 Al1 1.863(4) .
O4 Al2 1.847(4) 2_545
O1 Al1 2.053(5) .
O2 Al2 1.813(4) .
Al2 O4 1.847(4) 2
